data_2009696
loop_
_publ_author_name
'Lloyd, B.A.'
'Arif, A.M.'
'Coots, R.J.'
'Allred, E.L.'

_publ_section_title
;
 Structural investigations of a tetracyclic <i>endo</i>-norborenyl
 derivative
;
_journal_issue 5
_journal_name_full 'Acta Crystallographica Section C'
_journal_page_first 777
_journal_page_last 781
_journal_paper_doi 10.1107/S0108270193012685
_journal_volume 50
_journal_year 1994
_chemical_formula_moiety 'C19 H19 Br1 O2'
_chemical_formula_sum 'C19 H19 Br O2'
_chemical_formula_weight 359.27
_symmetry_cell_setting tetragonal
_symmetry_space_group_name_Hall 'I -4'
_symmetry_space_group_name_H-M 'I -4'
_atom_type_scat_source IntTabIV
_cell_angle_alpha 90.
_cell_angle_beta 90.
_cell_angle_gamma 90.
_cell_formula_units_Z 8
_cell_length_a 22.4610(10)
_cell_length_b 22.4610(10)
_cell_length_c 6.1910(10)
_cell_measurement_reflns_used 25
_cell_measurement_temperature 148
_cell_measurement_theta_max 20
_cell_measurement_theta_min 12
_cell_volume 3123.3(5)
_diffrn_measurement_device 'Enraf-Nonius CAD-4'
_diffrn_measurement_method \q/2\q
_diffrn_radiation_type CuK\a
_diffrn_radiation_wavelength 1.54180
_diffrn_reflns_limit_h_max 26
_diffrn_reflns_limit_h_min 0
_diffrn_reflns_limit_k_max 26
_diffrn_reflns_limit_k_min 0
_diffrn_reflns_limit_l_max 7
_diffrn_reflns_limit_l_min 0
_diffrn_reflns_number 3094
_diffrn_reflns_theta_max 65
_diffrn_standards_decay_% <3
_diffrn_standards_interval_time 60
_diffrn_standards_number 2
_exptl_absorpt_coefficient_mu 3.6314
_exptl_absorpt_correction_T_max 0.9825
_exptl_absorpt_correction_T_min 0.7288
_exptl_absorpt_correction_type 'empirical, \y scan'
_exptl_crystal_colour colorless
_exptl_crystal_density_diffrn 1.528
_exptl_crystal_description prism
_exptl_crystal_size_max 0.25
_exptl_crystal_size_mid 0.22
_exptl_crystal_size_min 0.16
_refine_diff_density_max 0.244
_refine_diff_density_min -0.270
_refine_ls_extinction_coef g=1.18(2)E-6
_refine_ls_extinction_method 'F~corr~ = F~c~/[1+gF~c~^2^sin^2^(\q)]^1/4^'
_refine_ls_goodness_of_fit_obs 1.625
_refine_ls_hydrogen_treatment refxyz
_refine_ls_number_parameters 257
_refine_ls_number_reflns 1514
_refine_ls_R_factor_obs 0.0256
_refine_ls_shift/esd_max 0.003
_refine_ls_structure_factor_coef F
_refine_ls_weighting_scheme unit
_refine_ls_wR_factor_obs 0.0262
_reflns_number_observed 1514
_reflns_number_total 3054
_reflns_observed_criterion I>=3\s(I)
_cod_data_source_file hh1063.cif
_cod_data_source_block hh1063_structure_1_of_1
_cod_original_cell_volume 3123.23
_cod_original_formula_sum 'C19 H19 Br1 O2'
_cod_database_code 2009696

loop_
_atom_site_label
_atom_site_fract_x
_atom_site_fract_y
_atom_site_fract_z
Br .03743(2) .42030(2) .01986(9)
O1 .20500(10) .23510(10) -.6196(5)
O2 .19470(10) .17950(10) -.3201(4)
C1 .2540(2) .0916(2) -.2288(7)
C2 .19160(10) .06260(10) -.1879(6)
C3 .1855(2) -.00240(10) -.1133(6)
C4 .11870(10) -.01110(10) -.0628(5)
C5 .08910(10) -.01000(10) -.2901(6)
C6 .14210(10) -.00290(10) -.4450(6)
C7 .16310(10) .06240(10) -.4187(6)
C8 .2124(2) .09090(10) -.5636(6)
C9 .2674(2) .0511(2) -.5692(7)
C10 .2915(2) .0515(2) -.3728(8)
C11 .2372(2) .1373(2) -.4023(7)
C12 .18940(10) -.0394(2) -.3229(6)
C13 .1855(2) .2284(2) -.4388(6)
C14 .1486(2) .2729(2) -.3250(6)
C15 .1325(2) .3250(2) -.4350(6)
C16 .0988(2) .3683(2) -.3350(7)
C17 .0813(2) .3596(2) -.1237(7)
C18 .09570(10) .3089(2) -.0107(8)
C19 .1298(2) .2652(2) -.1120(6)
H1 .278(2) .107(2) -.089(9)
H2 .172(2) .090(2) -.088(9)
H3 .214(2) -.015(2) .000(10)
H4a .113(2) -.049(2) .010(10)
H4b .102(2) .019(2) .030(10)
H5b .061(2) .024(2) -.305(9)
H5a .070(2) -.045(2) -.309(9)
H6 .130(2) -.011(2) -.593(8)
H7 .127(2) .092(2) -.423(9)
H8 .203(2) .108(2) -.700(10)
H9 .283(2) .027(2) -.680(10)
H10 .323(2) .030(2) -.330(10)
H11 .269(2) .155(2) -.480(10)
H12b .173(2) -.083(2) -.280(10)
H12a .227(2) -.043(2) -.384(9)
H13 .147(2) .330(2) -.577(9)
H14 .092(2) .404(2) -.413(9)
H15 .081(2) .306(2) .132(9)
H16 .145(2) .230(2) -.030(10)

loop_
_geom_angle_atom_site_label_1
_geom_angle_atom_site_label_2
_geom_angle_atom_site_label_3
_geom_angle
_geom_angle_publ_flag
C11 O2 C13 116.7(2) yes
C2 C1 C10 110.2(3) yes
C2 C1 C11 99.8(2) yes
C10 C1 C11 97.0(3) yes
C1 C2 C3 121.5(2) yes
C1 C2 C7 102.7(2) yes
C3 C2 C7 103.6(2) yes
C2 C3 C4 105.4(2) yes
C2 C3 C12 104.7(2) yes
C4 C3 C12 99.0(2) yes
C3 C4 C5 103.3(2) yes
C4 C5 C6 103.5(2) yes
C5 C6 C7 105.6(2) yes
C5 C6 C12 99.9(2) yes
C7 C6 C12 104.1(2) yes
C2 C7 C6 102.9(2) yes
C2 C7 C8 103.5(2) yes
C6 C7 C8 122.9(2) yes
C7 C8 C9 110.4(2) yes
C7 C8 C11 99.2(2) yes
C9 C8 C11 96.8(2) yes
C8 C9 C10 107.8(3) yes
C1 C10 C9 108.3(3) yes
O2 C11 C1 110.9(3) yes
O2 C11 C8 115.8(2) yes
C1 C11 C8 95.1(2) yes
C3 C12 C6 95.0(2) yes
O1 C13 O2 123.7(3) yes
O1 C13 C14 123.9(3) yes
O2 C13 C14 112.3(3) yes
C13 C14 C15 118.5(3) yes
C13 C14 C19 122.5(3) yes
C15 C14 C19 119.0(3) yes
C14 C15 C16 120.9(3) yes
C15 C16 C17 118.7(3) yes
Br C17 C16 119.2(3) yes
Br C17 C18 118.5(3) yes
C16 C17 C18 122.2(4) yes
C17 C18 C19 118.9(4) yes
C14 C19 C18 120.3(3) yes

loop_
_geom_bond_atom_site_label_1
_geom_bond_atom_site_label_2
_geom_bond_distance
_geom_bond_publ_flag
Br C17 1.903(3) yes
O1 C13 1.211(4) yes
O2 C11 1.437(3) yes
O2 C13 1.336(4) yes
C1 C2 1.566(5) yes
C1 C10 1.521(5) yes
C1 C11 1.534(4) yes
C2 C3 1.538(4) yes
C2 C7 1.566(4) yes
C3 C4 1.546(4) yes
C3 C12 1.543(4) yes
C4 C5 1.557(4) yes
C5 C6 1.539(4) yes
C6 C7 1.549(4) yes
C6 C12 1.540(4) yes
C7 C8 1.562(4) yes
C8 C9 1.524(5) yes
C8 C11 1.548(5) yes
C9 C10 1.331(6) yes
C13 C14 1.478(5) yes
C14 C15 1.401(5) yes
C14 C19 1.395(5) yes
C15 C16 1.380(5) yes
C16 C17 1.380(5) yes
C17 C18 1.375(5) yes
C18 C19 1.394(5) yes
